data_7063399
loop_
_publ_author_name
'Martyanova, Elena G.'
'Martyanov, Timofey P.'
'Tomilin, Denis N.'
'Ushakov, Igor A.'
'Korchagin, Denis V.'
'Spirin, Maxim G.'
'Razumov, Vladimir F.'
'Sobenina, Lyubov N.'
'Trofimov, Boris A.'

_publ_section_title
;
 Pyridyl-BODIPY dyes: synthesis, optical properties and adsorption on CdSe
 quantum dots
;
_journal_issue 34
_journal_name_full 'New Journal of Chemistry'
_journal_page_first 15036
_journal_page_last 15044
_journal_paper_doi 10.1039/D4NJ02588A
_journal_volume 48
_journal_year 2024
_chemical_formula_sum 'C21 H13 B F5 N3'
_chemical_formula_weight 413.15
_space_group_crystal_system monoclinic
_space_group_IT_number 14
_space_group_name_Hall '-P 2yn'
_space_group_name_H-M_alt 'P 1 21/n 1'
_atom_sites_solution_hydrogens geom
_atom_sites_solution_primary direct
_audit_creation_method SHELXL-2018/3
_audit_update_record
;
2024-07-03 deposited with the CCDC.	2024-07-30 downloaded from the CCDC.
;
_cell_angle_alpha 90
_cell_angle_beta 115.965(6)
_cell_angle_gamma 90
_cell_formula_units_Z 8
_cell_length_a 22.4814(10)
_cell_length_b 7.5423(3)
_cell_length_c 23.1843(12)
_cell_measurement_reflns_used 5729
_cell_measurement_temperature 100(2)
_cell_measurement_theta_max 31.4606
_cell_measurement_theta_min 2.8663
_cell_volume 3534.4(3)
_computing_cell_refinement 'CrysAlisPro 1.171.39.46 (Rigaku OD, 2018)'
_computing_data_collection 'CrysAlisPro 1.171.39.46 (Rigaku OD, 2018)'
_computing_data_reduction 'CrysAlisPro 1.171.39.46 (Rigaku OD, 2018)'
_computing_molecular_graphics
'XP Interactive Molecular Graphic ver.5.1 SHELXTL (BrukerAXS, 2000) & Mercury 4.2(CCDC, 2019)'
_computing_publication_material 'WinGX publication routines ver.2020.1 (Farrugia, 2020)'
_computing_structure_refinement 'SHELXL-2018/3 (Sheldrick, 2018)'
_computing_structure_solution 'SIR-92 implemented in WinGX ver.2020.1 (Farrugia, 2020)'
_diffrn_ambient_temperature 100(2)
_diffrn_detector_area_resol_mean 16.2060
_diffrn_measured_fraction_theta_full 0.999
_diffrn_measured_fraction_theta_max 0.999
_diffrn_measurement_device_type 'Xcalibur, Eos'
_diffrn_measurement_method '\w scans'
_diffrn_radiation_monochromator graphite
_diffrn_radiation_source 'Enhance (Mo) X-ray Source'
_diffrn_radiation_type 'Mo K\a'
_diffrn_radiation_wavelength 0.7107
_diffrn_reflns_av_R_equivalents 0.0349
_diffrn_reflns_av_unetI/netI 0.0749
_diffrn_reflns_Laue_measured_fraction_full 0.999
_diffrn_reflns_Laue_measured_fraction_max 0.999
_diffrn_reflns_limit_h_max 30
_diffrn_reflns_limit_h_min -21
_diffrn_reflns_limit_k_max 10
_diffrn_reflns_limit_k_min -10
_diffrn_reflns_limit_l_max 31
_diffrn_reflns_limit_l_min -31
_diffrn_reflns_number 21235
_diffrn_reflns_point_group_measured_fraction_full 0.999
_diffrn_reflns_point_group_measured_fraction_max 0.999
_diffrn_reflns_theta_full 25.242
_diffrn_reflns_theta_max 29.069
_diffrn_reflns_theta_min 2.872
_exptl_absorpt_coefficient_mu 0.130
_exptl_absorpt_correction_T_max 1.00000
_exptl_absorpt_correction_T_min 0.93032
_exptl_absorpt_correction_type multi-scan
_exptl_absorpt_process_details
;
CrysAlisPro, Agilent Technologies,
Version 1.171.36.20 (release 27-06-2012 CrysAlis171 .NET)
(compiled Jul 11 2012,15:38:31)
Empirical absorption correction using spherical harmonics,
 implemented in SCALE3 ABSPACK scaling algorithm.
;
_exptl_crystal_colour green
_exptl_crystal_density_diffrn 1.553
_exptl_crystal_description prism
_exptl_crystal_F_000 1680
_exptl_crystal_size_max 0.45
_exptl_crystal_size_mid 0.25
_exptl_crystal_size_min 0.2
_refine_diff_density_max 0.352
_refine_diff_density_min -0.349
_refine_diff_density_rms 0.053
_refine_ls_extinction_method none
_refine_ls_goodness_of_fit_ref 1.033
_refine_ls_hydrogen_treatment constr
_refine_ls_matrix_type full
_refine_ls_number_parameters 541
_refine_ls_number_reflns 9450
_refine_ls_number_restraints 0
_refine_ls_restrained_S_all 1.033
_refine_ls_R_factor_all 0.0941
_refine_ls_R_factor_gt 0.0558
_refine_ls_shift/su_max 0.001
_refine_ls_shift/su_mean 0.000
_refine_ls_structure_factor_coef Fsqd
_refine_ls_weighting_details 'w=1/[\s^2^(Fo^2^)+(0.0340P)^2^+0.1108P] where P=(Fo^2^+2Fc^2^)/3'
_refine_ls_weighting_scheme calc
_refine_ls_wR_factor_gt 0.0990
_refine_ls_wR_factor_ref 0.1152
_reflns_Friedel_coverage 0.000
_reflns_number_gt 6265
_reflns_number_total 9450
_reflns_threshold_expression 'I > 2\s(I)'
_cod_data_source_file d4nj02588a2.cif
_cod_data_source_block 1b
_cod_depositor_comments 'Adding full bibliography for 7063398--7063401.cif.'
_cod_original_sg_symbol_H-M 'P 21/n'
_cod_database_code 7063399
_shelx_shelxl_version_number 2018/3
_shelx_space_group_comment
;
The symmetry employed for this shelxl refinement is uniquely defined
by the following loop, which should always be used as a source of
symmetry information in preference to the above space-group names.
They are only intended as comments.
;

loop_
_space_group_symop_operation_xyz
'x, y, z'
'-x+1/2, y+1/2, -z+1/2'
'-x, -y, -z'
'x-1/2, -y-1/2, z-1/2'

loop_
_atom_site_label
_atom_site_type_symbol
_atom_site_fract_x
_atom_site_fract_y
_atom_site_fract_z
_atom_site_U_iso_or_equiv
_atom_site_adp_type
_atom_site_occupancy
_atom_site_site_symmetry_order
_atom_site_calc_flag
_atom_site_refinement_flags_posn
_atom_site_refinement_flags_adp
_atom_site_refinement_flags_occupancy
_atom_site_disorder_assembly
_atom_site_disorder_group
F1A F 0.91693(5) 0.11295(12) 0.32664(5) 0.0230(2) Uani 1 1 d . . . . .
F2A F 0.87032(5) -0.14877(13) 0.27901(5) 0.0231(2) Uani 1 1 d . . . . .
F4A F 0.85143(6) 0.12124(14) 0.52782(5) 0.0320(3) Uani 1 1 d . . . . .
F5A F 0.92408(6) -0.08326(15) 0.56895(5) 0.0337(3) Uani 1 1 d . . . . .
F3A F 0.82178(7) -0.15274(15) 0.51485(6) 0.0390(3) Uani 1 1 d . . . . .
N1A N 0.82355(7) 0.00529(18) 0.34083(7) 0.0173(3) Uani 1 1 d . . . . .
N2A N 0.93349(8) -0.14394(18) 0.39385(7) 0.0187(3) Uani 1 1 d . . . . .
C11A C 0.73982(9) 0.0495(2) 0.22642(8) 0.0183(4) Uani 1 1 d . . . . .
C16A C 0.77733(10) 0.1079(2) 0.19572(9) 0.0211(4) Uani 1 1 d . . . . .
H16A H 0.820654 0.153167 0.220070 0.025 Uiso 1 1 calc R U . . .
C5A C 0.87646(9) -0.0465(2) 0.45513(9) 0.0200(4) Uani 1 1 d . . . . .
C3A C 0.76113(10) 0.0850(2) 0.39194(9) 0.0222(4) Uani 1 1 d . . . . .
H3AA H 0.747778 0.110367 0.424682 0.027 Uiso 1 1 calc R U . . .
C2A C 0.72354(10) 0.1045(2) 0.32769(9) 0.0217(4) Uani 1 1 d . . . . .
H2AA H 0.678995 0.144525 0.307582 0.026 Uiso 1 1 calc R U . . .
C4A C 0.82393(9) 0.0198(2) 0.40115(9) 0.0196(4) Uani 1 1 d . . . . .
C8A C 0.98285(10) -0.2345(2) 0.49792(9) 0.0240(4) Uani 1 1 d . . . . .
H8AA H 0.993501 -0.248189 0.542103 0.029 Uiso 1 1 calc R U . . .
C15A C 0.75129(10) 0.0997(2) 0.12993(9) 0.0228(4) Uani 1 1 d . . . . .
H15A H 0.776153 0.141251 0.108442 0.027 Uiso 1 1 calc R U . . .
C7A C 0.93001(10) -0.1323(2) 0.45266(9) 0.0207(4) Uani 1 1 d . . . . .
C10A C 0.98468(9) -0.2523(2) 0.40208(9) 0.0208(4) Uani 1 1 d . . . . .
C13A C 0.67619(9) -0.0140(2) 0.18816(9) 0.0219(4) Uani 1 1 d . . . . .
H13A H 0.649715 -0.050589 0.208608 0.026 Uiso 1 1 calc R U . . .
C17A C 1.00987(10) -0.1823(3) 0.30877(10) 0.0306(5) Uani 1 1 d . . . . .
H17A H 1.000835 -0.060564 0.311845 0.037 Uiso 1 1 calc R U . . .
C6A C 0.86927(10) -0.0401(2) 0.51687(9) 0.0257(4) Uani 1 1 d . . . . .
B1A B 0.88623(11) -0.0429(3) 0.33209(10) 0.0191(4) Uani 1 1 d . . . . .
C1A C 0.76244(9) 0.0547(2) 0.29604(9) 0.0192(4) Uani 1 1 d . . . . .
C9A C 1.01570(10) -0.3099(2) 0.46639(9) 0.0249(4) Uani 1 1 d . . . . .
H9AA H 1.052731 -0.387105 0.484578 0.030 Uiso 1 1 calc R U . . .
C12A C 1.00423(9) -0.3032(2) 0.35157(9) 0.0243(4) Uani 1 1 d . . . . .
C14A C 0.68885(10) 0.0307(2) 0.09545(9) 0.0237(4) Uani 1 1 d . . . . .
H14A H 0.672081 0.022513 0.050142 0.028 Uiso 1 1 calc R U . . .
C21A C 1.01956(11) -0.4805(3) 0.34721(11) 0.0372(5) Uani 1 1 d . . . . .
H20A H 1.017516 -0.564566 0.376802 0.045 Uiso 1 1 calc R U . . .
C19A C 1.04068(12) -0.4126(4) 0.25836(11) 0.0547(7) Uani 1 1 d . . . . .
H18A H 1.051786 -0.450930 0.225261 0.066 Uiso 1 1 calc R U . . .
C20A C 1.03759(13) -0.5345(3) 0.30047(12) 0.0501(7) Uani 1 1 d . . . . .
H19A H 1.047805 -0.655341 0.297511 0.060 Uiso 1 1 calc R U . . .
C18A C 1.02810(11) -0.2354(3) 0.26257(10) 0.0401(6) Uani 1 1 d . . . . .
H18C H 1.032058 -0.151714 0.233810 0.048 Uiso 1 1 calc R U . . .
F1B F 0.90877(6) 0.10682(13) 0.84234(5) 0.0262(3) Uani 1 1 d . . . . .
F2B F 0.88103(6) -0.17323(14) 0.80180(5) 0.0280(3) Uani 1 1 d . . . . .
F3B F 0.76010(7) -0.14025(16) 0.98814(6) 0.0411(3) Uani 1 1 d . . . . .
F4B F 0.79933(7) 0.12363(15) 1.00955(6) 0.0405(3) Uani 1 1 d . . . . .
F5B F 0.85792(7) -0.09857(16) 1.06065(6) 0.0386(3) Uani 1 1 d . . . . .
N1B N 0.80970(8) -0.02109(19) 0.83870(7) 0.0224(4) Uani 1 1 d . . . . .
N2B N 0.92147(8) -0.13197(19) 0.91557(7) 0.0215(3) Uani 1 1 d . . . . .
C10B C 0.98245(10) -0.2078(2) 0.94038(9) 0.0237(4) Uani 1 1 d . . . . .
C5B C 0.83893(10) -0.0569(2) 0.95157(9) 0.0238(4) Uani 1 1 d . . . . .
C11B C 0.74768(10) 0.0174(2) 0.71852(9) 0.0246(4) Uani 1 1 d . . . . .
C8B C 0.95366(10) -0.1896(2) 1.02136(9) 0.0254(4) Uani 1 1 d . . . . .
H8BA H 0.954162 -0.196226 1.062485 0.030 Uiso 1 1 calc R U . . .
C17B C 1.02294(10) -0.1432(3) 0.85596(9) 0.0266(4) Uani 1 1 d . . . . .
H17B H 0.995778 -0.040653 0.841926 0.032 Uiso 1 1 calc R U . . .
C13B C 0.68837(11) -0.0431(2) 0.67035(10) 0.0289(5) Uani 1 1 d . . . . .
H13B H 0.655094 -0.081082 0.682390 0.035 Uiso 1 1 calc R U . . .
C3B C 0.72666(10) 0.0452(2) 0.86609(10) 0.0279(5) Uani 1 1 d . . . . .
H3BA H 0.702856 0.066288 0.890642 0.033 Uiso 1 1 calc R U . . .
C12B C 1.02223(10) -0.2469(2) 0.90573(9) 0.0242(4) Uani 1 1 d . . . . .
C16B C 0.79624(11) 0.0761(2) 0.70084(10) 0.0288(5) Uani 1 1 d . . . . .
H16B H 0.837389 0.119373 0.732223 0.035 Uiso 1 1 calc R U . . .
C4B C 0.79362(10) -0.0082(2) 0.89019(9) 0.0245(4) Uani 1 1 d . . . . .
C2B C 0.70260(11) 0.0608(2) 0.80120(10) 0.0283(5) Uani 1 1 d . . . . .
H2BA H 0.658792 0.093557 0.772269 0.034 Uiso 1 1 calc R U . . .
C7B C 0.90193(10) -0.1207(2) 0.96523(9) 0.0237(4) Uani 1 1 d . . . . .
C1B C 0.75446(10) 0.0194(2) 0.78467(9) 0.0250(4) Uani 1 1 d . . . . .
C9B C 1.00295(11) -0.2453(2) 1.00616(10) 0.0266(4) Uani 1 1 d . . . . .
H9BA H 1.043467 -0.299095 1.034518 0.032 Uiso 1 1 calc R U . . .
N3B N 0.67464(10) -0.0518(2) 0.60733(9) 0.0401(5) Uani 1 1 d . . . . .
C6B C 0.81479(11) -0.0437(3) 1.00274(10) 0.0275(5) Uani 1 1 d . . . . .
B1B B 0.88080(12) -0.0560(3) 0.84723(11) 0.0230(5) Uani 1 1 d . . . . .
C15B C 0.78339(12) 0.0701(3) 0.63682(10) 0.0360(5) Uani 1 1 d . . . . .
H15B H 0.815599 0.110647 0.623730 0.043 Uiso 1 1 calc R U . . .
C18B C 1.06309(11) -0.1897(3) 0.82726(10) 0.0318(5) Uani 1 1 d . . . . .
H19B H 1.064165 -0.118064 0.794024 0.038 Uiso 1 1 calc R U . . .
C21B C 1.06390(12) -0.3941(3) 0.92503(11) 0.0357(5) Uani 1 1 d . . . . .
H20B H 1.065007 -0.464239 0.959523 0.043 Uiso 1 1 calc R U . . .
C20B C 1.10293(11) -0.4413(3) 0.89657(11) 0.0358(5) Uani 1 1 d . . . . .
H20C H 1.130687 -0.542684 0.910830 0.043 Uiso 1 1 calc R U . . .
C19B C 1.10167(11) -0.3404(3) 0.84690(11) 0.0371(5) Uani 1 1 d . . . . .
H18B H 1.127697 -0.374612 0.825693 0.044 Uiso 1 1 calc R U . . .
C14B C 0.72357(13) 0.0049(3) 0.59203(10) 0.0385(6) Uani 1 1 d . . . . .
H14B H 0.716124 -0.000738 0.548455 0.046 Uiso 1 1 calc R U . . .
N3A N 0.65015(9) -0.0261(2) 0.12315(8) 0.0293(4) Uani 1 1 d . . . . .

loop_
_atom_site_aniso_label
_atom_site_aniso_U_11
_atom_site_aniso_U_22
_atom_site_aniso_U_33
_atom_site_aniso_U_23
_atom_site_aniso_U_13
_atom_site_aniso_U_12
F1A 0.0212(6) 0.0216(5) 0.0282(6) 0.0040(4) 0.0125(5) -0.0029(4)
F2A 0.0226(6) 0.0273(6) 0.0196(6) -0.0021(4) 0.0094(5) 0.0011(5)
F4A 0.0383(7) 0.0355(7) 0.0275(7) -0.0052(5) 0.0193(6) 0.0010(5)
F5A 0.0350(7) 0.0450(7) 0.0180(6) 0.0003(5) 0.0087(6) 0.0027(6)
F3A 0.0460(8) 0.0485(8) 0.0311(7) -0.0075(6) 0.0249(7) -0.0242(6)
N1A 0.0180(8) 0.0172(7) 0.0179(8) 0.0012(6) 0.0090(7) -0.0018(6)
N2A 0.0198(8) 0.0188(7) 0.0189(8) 0.0007(6) 0.0097(7) -0.0020(6)
C11A 0.0182(9) 0.0156(8) 0.0209(10) 0.0013(7) 0.0085(8) 0.0026(7)
C16A 0.0209(10) 0.0189(9) 0.0240(10) 0.0006(7) 0.0103(9) -0.0005(7)
C5A 0.0228(10) 0.0183(9) 0.0197(9) -0.0022(7) 0.0100(9) -0.0075(7)
C3A 0.0254(10) 0.0219(9) 0.0255(10) -0.0008(8) 0.0168(9) -0.0018(8)
C2A 0.0208(10) 0.0208(9) 0.0274(10) 0.0021(8) 0.0142(9) 0.0008(8)
C4A 0.0231(10) 0.0184(9) 0.0206(10) -0.0019(7) 0.0125(9) -0.0040(8)
C8A 0.0254(11) 0.0242(10) 0.0207(10) 0.0043(8) 0.0085(9) -0.0053(8)
C15A 0.0287(11) 0.0209(9) 0.0232(10) 0.0018(8) 0.0154(9) 0.0026(8)
C7A 0.0216(10) 0.0195(9) 0.0194(9) -0.0005(7) 0.0074(8) -0.0057(8)
C10A 0.0196(10) 0.0177(9) 0.0250(10) 0.0010(7) 0.0097(9) -0.0035(7)
C13A 0.0181(9) 0.0217(9) 0.0254(10) 0.0013(8) 0.0092(9) 0.0014(8)
C17A 0.0234(11) 0.0385(12) 0.0313(12) 0.0078(9) 0.0133(10) 0.0068(9)
C6A 0.0264(11) 0.0272(10) 0.0235(10) -0.0020(8) 0.0109(9) -0.0065(8)
B1A 0.0181(10) 0.0206(10) 0.0186(11) 0.0004(8) 0.0080(9) -0.0014(8)
C1A 0.0190(9) 0.0163(9) 0.0222(10) 0.0011(7) 0.0090(8) -0.0026(7)
C9A 0.0213(10) 0.0234(10) 0.0277(11) 0.0061(8) 0.0084(9) 0.0001(8)
C12A 0.0177(10) 0.0290(10) 0.0251(10) 0.0019(8) 0.0084(9) 0.0008(8)
C14A 0.0284(11) 0.0229(9) 0.0198(10) 0.0015(8) 0.0106(9) 0.0049(8)
C21A 0.0375(14) 0.0348(12) 0.0396(13) -0.0008(10) 0.0170(12) 0.0060(10)
C19A 0.0332(14) 0.107(2) 0.0289(13) -0.0070(14) 0.0177(12) 0.0177(15)
C20A 0.0456(16) 0.0577(16) 0.0474(16) -0.0123(13) 0.0206(14) 0.0141(13)
C18A 0.0242(12) 0.0757(18) 0.0256(12) 0.0132(11) 0.0158(10) 0.0126(11)
F1B 0.0278(6) 0.0280(6) 0.0282(6) 0.0031(5) 0.0172(6) -0.0038(5)
F2B 0.0289(7) 0.0339(6) 0.0263(6) -0.0069(5) 0.0168(6) -0.0032(5)
F3B 0.0416(8) 0.0572(8) 0.0361(7) -0.0089(6) 0.0278(7) -0.0226(7)
F4B 0.0624(10) 0.0344(7) 0.0416(8) -0.0030(6) 0.0383(8) 0.0035(6)
F5B 0.0405(8) 0.0548(8) 0.0269(7) 0.0028(6) 0.0206(6) 0.0003(6)
N1B 0.0242(9) 0.0247(8) 0.0232(9) -0.0013(7) 0.0148(8) -0.0039(7)
N2B 0.0248(9) 0.0204(8) 0.0253(9) -0.0020(6) 0.0163(8) -0.0051(7)
C10B 0.0283(11) 0.0172(9) 0.0281(11) -0.0011(8) 0.0147(10) -0.0056(8)
C5B 0.0306(11) 0.0205(9) 0.0258(11) -0.0044(8) 0.0175(10) -0.0076(8)
C11B 0.0291(11) 0.0231(10) 0.0240(10) 0.0033(8) 0.0139(10) 0.0020(8)
C8B 0.0364(12) 0.0197(9) 0.0242(10) 0.0013(8) 0.0171(10) -0.0041(8)
C17B 0.0244(11) 0.0280(10) 0.0306(11) 0.0021(8) 0.0150(10) 0.0006(8)
C13B 0.0323(12) 0.0288(11) 0.0290(11) 0.0022(9) 0.0165(10) 0.0002(9)
C3B 0.0296(11) 0.0295(11) 0.0334(12) 0.0005(9) 0.0221(11) -0.0013(9)
C12B 0.0259(11) 0.0216(10) 0.0308(11) -0.0010(8) 0.0177(10) -0.0033(8)
C16B 0.0320(12) 0.0293(11) 0.0307(12) 0.0020(9) 0.0188(10) 0.0012(9)
C4B 0.0294(11) 0.0240(10) 0.0285(11) -0.0024(8) 0.0204(10) -0.0050(8)
C2B 0.0251(11) 0.0304(11) 0.0339(12) 0.0031(9) 0.0170(10) 0.0001(9)
C7B 0.0314(11) 0.0210(9) 0.0243(10) -0.0033(8) 0.0174(10) -0.0071(8)
C1B 0.0267(11) 0.0225(10) 0.0292(11) 0.0013(8) 0.0155(10) -0.0016(8)
C9B 0.0332(12) 0.0200(10) 0.0300(11) 0.0018(8) 0.0170(10) -0.0022(8)
N3B 0.0485(13) 0.0364(10) 0.0360(11) 0.0033(8) 0.0191(11) 0.0058(9)
C6B 0.0319(12) 0.0280(11) 0.0268(11) -0.0023(9) 0.0166(10) -0.0060(9)
B1B 0.0233(11) 0.0241(11) 0.0246(12) -0.0018(9) 0.0133(10) -0.0044(9)
C15B 0.0490(15) 0.0354(12) 0.0350(13) 0.0068(10) 0.0288(13) 0.0054(11)
C18B 0.0279(11) 0.0353(11) 0.0377(13) 0.0006(9) 0.0195(11) -0.0035(9)
C21B 0.0483(15) 0.0220(10) 0.0481(14) 0.0096(9) 0.0315(13) 0.0040(10)
C20B 0.0424(14) 0.0191(10) 0.0619(16) 0.0083(10) 0.0376(13) 0.0076(9)
C19B 0.0350(13) 0.0312(11) 0.0579(16) -0.0062(11) 0.0323(13) -0.0025(10)
C14B 0.0584(17) 0.0351(12) 0.0252(12) 0.0029(9) 0.0213(12) 0.0110(11)
N3A 0.0280(10) 0.0279(9) 0.0306(10) 0.0013(7) 0.0115(9) 0.0042(7)

loop_
_atom_type_symbol
_atom_type_description
_atom_type_scat_dispersion_real
_atom_type_scat_dispersion_imag
_atom_type_scat_source
C C 0.0033 0.0016 'International Tables Vol C Tables 4.2.6.8 and 6.1.1.4'
H H 0.0000 0.0000 'International Tables Vol C Tables 4.2.6.8 and 6.1.1.4'
B B 0.0013 0.0007 'International Tables Vol C Tables 4.2.6.8 and 6.1.1.4'
F F 0.0171 0.0103 'International Tables Vol C Tables 4.2.6.8 and 6.1.1.4'
N N 0.0061 0.0033 'International Tables Vol C Tables 4.2.6.8 and 6.1.1.4'

loop_
_geom_angle_atom_site_label_1
_geom_angle_atom_site_label_2
_geom_angle_atom_site_label_3
_geom_angle
_geom_angle_site_symmetry_1
_geom_angle_site_symmetry_3
_geom_angle_publ_flag
C1A N1A C4A 107.65(15) . . ?
C1A N1A B1A 129.42(15) . . ?
C4A N1A B1A 122.70(15) . . ?
C10A N2A C7A 107.83(15) . . ?
C10A N2A B1A 128.31(15) . . ?
C7A N2A B1A 123.85(15) . . ?
C16A C11A C13A 117.70(17) . . ?
C16A C11A C1A 124.00(17) . . ?
C13A C11A C1A 118.29(17) . . ?
C15A C16A C11A 119.61(18) . . ?
C4A C5A C7A 122.84(16) . . ?
C4A C5A C6A 116.25(17) . . ?
C7A C5A C6A 120.55(17) . . ?
C2A C3A C4A 107.58(16) . . ?
C3A C2A C1A 108.05(17) . . ?
C5A C4A N1A 120.32(17) . . ?
C5A C4A C3A 131.26(17) . . ?
N1A C4A C3A 107.84(16) . . ?
C9A C8A C7A 107.64(17) . . ?
C16A C15A C14A 119.42(18) . . ?
C5A C7A N2A 119.16(17) . . ?
C5A C7A C8A 133.00(17) . . ?
N2A C7A C8A 107.46(16) . . ?
N2A C10A C9A 109.34(16) . . ?
N2A C10A C12A 125.21(17) . . ?
C9A C10A C12A 125.44(17) . . ?
N3A C13A C11A 123.44(18) . . ?
C18A C17A C12A 121.3(2) . . ?
F5A C6A F4A 106.54(15) . . ?
F5A C6A F3A 106.30(15) . . ?
F4A C6A F3A 106.30(16) . . ?
F5A C6A C5A 114.23(17) . . ?
F4A C6A C5A 111.97(15) . . ?
F3A C6A C5A 111.00(15) . . ?
F2A B1A F1A 110.65(15) . . ?
F2A B1A N1A 110.92(16) . . ?
F1A B1A N1A 109.14(15) . . ?
F2A B1A N2A 110.08(15) . . ?
F1A B1A N2A 109.26(15) . . ?
N1A B1A N2A 106.70(14) . . ?
N1A C1A C2A 108.85(16) . . ?
N1A C1A C11A 125.48(17) . . ?
C2A C1A C11A 125.62(17) . . ?
C8A C9A C10A 107.69(17) . . ?
C17A C12A C21A 118.23(19) . . ?
C17A C12A C10A 123.26(17) . . ?
C21A C12A C10A 118.49(17) . . ?
N3A C14A C15A 123.10(18) . . ?
C20A C21A C12A 120.5(2) . . ?
C20A C19A C18A 121.7(2) . . ?
C19A C20A C21A 119.3(2) . . ?
C17A C18A C19A 118.8(2) . . ?
C1B N1B C4B 107.40(17) . . ?
C1B N1B B1B 129.33(16) . . ?
C4B N1B B1B 122.96(17) . . ?
C10B N2B C7B 107.36(16) . . ?
C10B N2B B1B 128.46(16) . . ?
C7B N2B B1B 124.03(16) . . ?
N2B C10B C9B 109.41(17) . . ?
N2B C10B C12B 126.55(18) . . ?
C9B C10B C12B 124.04(19) . . ?
C4B C5B C7B 122.70(17) . . ?
C4B C5B C6B 115.69(18) . . ?
C7B C5B C6B 121.56(18) . . ?
C13B C11B C16B 117.85(18) . . ?
C13B C11B C1B 117.74(18) . . ?
C16B C11B C1B 124.39(19) . . ?
C9B C8B C7B 108.00(17) . . ?
C18B C17B C12B 120.05(19) . . ?
N3B C13B C11B 124.6(2) . . ?
C2B C3B C4B 107.45(18) . . ?
C21B C12B C17B 117.46(18) . . ?
C21B C12B C10B 117.95(17) . . ?
C17B C12B C10B 124.56(18) . . ?
C15B C16B C11B 118.8(2) . . ?
C5B C4B N1B 120.67(18) . . ?
C5B C4B C3B 130.99(18) . . ?
N1B C4B C3B 108.15(18) . . ?
C3B C2B C1B 107.74(19) . . ?
C5B C7B N2B 119.10(18) . . ?
C5B C7B C8B 132.96(18) . . ?
N2B C7B C8B 107.86(17) . . ?
N1B C1B C2B 109.25(17) . . ?
N1B C1B C11B 126.46(18) . . ?
C2B C1B C11B 124.28(19) . . ?
C8B C9B C10B 107.35(18) . . ?
C13B N3B C14B 115.8(2) . . ?
F5B C6B F4B 106.63(16) . . ?
F5B C6B F3B 105.58(15) . . ?
F4B C6B F3B 106.61(17) . . ?
F5B C6B C5B 114.75(18) . . ?
F4B C6B C5B 110.90(15) . . ?
F3B C6B C5B 111.86(16) . . ?
F2B B1B F1B 110.33(16) . . ?
F2B B1B N1B 111.21(17) . . ?
F1B B1B N1B 108.33(16) . . ?
F2B B1B N2B 110.27(16) . . ?
F1B B1B N2B 108.68(16) . . ?
N1B B1B N2B 107.93(15) . . ?
C14B C15B C16B 119.7(2) . . ?
C19B C18B C17B 119.9(2) . . ?
C20B C21B C12B 122.69(19) . . ?
C21B C20B C19B 118.9(2) . . ?
C20B C19B C18B 120.9(2) . . ?
N3B C14B C15B 123.2(2) . . ?
C14A N3A C13A 116.68(17) . . ?

loop_
_geom_bond_atom_site_label_1
_geom_bond_atom_site_label_2
_geom_bond_distance
_geom_bond_site_symmetry_2
_geom_bond_publ_flag
F1A B1A 1.396(2) . ?
F2A B1A 1.377(2) . ?
F4A C6A 1.340(2) . ?
F5A C6A 1.334(2) . ?
F3A C6A 1.349(2) . ?
N1A C1A 1.362(2) . ?
N1A C4A 1.399(2) . ?
N1A B1A 1.552(3) . ?
N2A C10A 1.355(2) . ?
N2A C7A 1.402(2) . ?
N2A B1A 1.558(2) . ?
C11A C16A 1.392(2) . ?
C11A C13A 1.397(3) . ?
C11A C1A 1.465(2) . ?
C16A C15A 1.375(2) . ?
C5A C4A 1.384(3) . ?
C5A C7A 1.390(3) . ?
C5A C6A 1.510(3) . ?
C3A C2A 1.361(2) . ?
C3A C4A 1.420(3) . ?
C2A C1A 1.416(2) . ?
C8A C9A 1.370(3) . ?
C8A C7A 1.419(3) . ?
C15A C14A 1.378(3) . ?
C10A C9A 1.410(2) . ?
C10A C12A 1.471(3) . ?
C13A N3A 1.360(2) . ?
C17A C18A 1.364(3) . ?
C17A C12A 1.393(3) . ?
C12A C21A 1.396(3) . ?
C14A N3A 1.357(2) . ?
C21A C20A 1.375(3) . ?
C19A C20A 1.364(4) . ?
C19A C18A 1.379(3) . ?
F1B B1B 1.407(2) . ?
F2B B1B 1.377(2) . ?
F3B C6B 1.339(2) . ?
F4B C6B 1.337(2) . ?
F5B C6B 1.332(2) . ?
N1B C1B 1.357(2) . ?
N1B C4B 1.394(2) . ?
N1B B1B 1.545(3) . ?
N2B C10B 1.359(2) . ?
N2B C7B 1.403(2) . ?
N2B B1B 1.551(3) . ?
C10B C9B 1.415(3) . ?
C10B C12B 1.470(3) . ?
C5B C4B 1.389(3) . ?
C5B C7B 1.395(3) . ?
C5B C6B 1.508(3) . ?
C11B C13B 1.389(3) . ?
C11B C16B 1.395(3) . ?
C11B C1B 1.473(3) . ?
C8B C9B 1.367(3) . ?
C8B C7B 1.411(3) . ?
C17B C18B 1.381(3) . ?
C17B C12B 1.400(3) . ?
C13B N3B 1.356(3) . ?
C3B C2B 1.363(3) . ?
C3B C4B 1.416(3) . ?
C12B C21B 1.394(3) . ?
C16B C15B 1.383(3) . ?
C2B C1B 1.412(3) . ?
N3B C14B 1.364(3) . ?
C15B C14B 1.381(3) . ?
C18B C19B 1.381(3) . ?
C21B C20B 1.356(3) . ?
C20B C19B 1.370(3) . ?
